data_7237395
loop_
_publ_author_name
'Fan, Guang-Meng'
'Shi, Chao'
'Qiao, Liang'
'Li, Hao-Jie'
'Ye, Heng-Yun'

_publ_section_title
;
 Photoluminescence of Sn2+--I&#x2212;-mixed molecular perovskites
;
_journal_issue 31
_journal_name_full 'Journal of Materials Chemistry C'
_journal_page_first 8349
_journal_paper_doi 10.1039/C8TC02587H
_journal_volume 6
_journal_year 2018
_chemical_formula_sum 'C7 H16 N3 O12 Re3'
_chemical_formula_weight 892.86
_space_group_crystal_system monoclinic
_space_group_IT_number 14
_space_group_name_Hall '-P 2ybc'
_space_group_name_H-M_alt 'P 1 21/c 1'
_atom_sites_solution_hydrogens geom
_audit_creation_method SHELXL-2014/7
_audit_update_record
;
2018-04-08 deposited with the CCDC.
2018-07-20 downloaded from the CCDC.
;
_cell_angle_alpha 90
_cell_angle_beta 90.205(6)
_cell_angle_gamma 90
_cell_formula_units_Z 4
_cell_length_a 10.3825(8)
_cell_length_b 11.2230(5)
_cell_length_c 15.1415(9)
_cell_measurement_reflns_used 12840
_cell_measurement_temperature 293(2)
_cell_measurement_theta_max 27.474
_cell_measurement_theta_min 2.989
_cell_volume 1764.32(19)
_computing_structure_refinement 'SHELXL-2014/7 (Sheldrick, 2014)'
_diffrn_ambient_temperature 293(2)
_diffrn_measured_fraction_theta_full 0.995
_diffrn_measured_fraction_theta_max 0.988
_diffrn_measurement_device_type 'Rigaku Mercury CCD'
_diffrn_radiation_type MoK\a
_diffrn_radiation_wavelength 0.71073
_diffrn_reflns_av_R_equivalents 0.0634
_diffrn_reflns_av_unetI/netI 0.0672
_diffrn_reflns_Laue_measured_fraction_full 0.995
_diffrn_reflns_Laue_measured_fraction_max 0.988
_diffrn_reflns_limit_h_max 13
_diffrn_reflns_limit_h_min -9
_diffrn_reflns_limit_k_max 14
_diffrn_reflns_limit_k_min -14
_diffrn_reflns_limit_l_max 17
_diffrn_reflns_limit_l_min -19
_diffrn_reflns_number 12840
_diffrn_reflns_point_group_measured_fraction_full 0.995
_diffrn_reflns_point_group_measured_fraction_max 0.988
_diffrn_reflns_theta_full 25.242
_diffrn_reflns_theta_max 27.474
_diffrn_reflns_theta_min 2.989
_exptl_absorpt_coefficient_mu 20.595
_exptl_crystal_colour coroless
_exptl_crystal_density_diffrn 3.361
_exptl_crystal_description block
_exptl_crystal_F_000 1600.0
_refine_diff_density_max 2.003
_refine_diff_density_min -2.617
_refine_diff_density_rms 0.334
_refine_ls_extinction_coef 0.00239(12)
_refine_ls_extinction_expression Fc^*^=kFc[1+0.001xFc^2^\l^3^/sin(2\q)]^-1/4^
_refine_ls_extinction_method 'SHELXL-2014/7 (Sheldrick 2014'
_refine_ls_goodness_of_fit_ref 1.155
_refine_ls_hydrogen_treatment constr
_refine_ls_matrix_type full
_refine_ls_number_parameters 228
_refine_ls_number_reflns 3997
_refine_ls_number_restraints 0
_refine_ls_restrained_S_all 1.155
_refine_ls_R_factor_all 0.0581
_refine_ls_R_factor_gt 0.0506
_refine_ls_shift/su_max 0.000
_refine_ls_shift/su_mean 0.000
_refine_ls_structure_factor_coef Fsqd
_refine_ls_weighting_details 'w=1/[\s^2^(Fo^2^)+(0.0445P)^2^+1.5465P] where P=(Fo^2^+2Fc^2^)/3'
_refine_ls_weighting_scheme calc
_refine_ls_wR_factor_gt 0.1161
_refine_ls_wR_factor_ref 0.1212
_reflns_Friedel_coverage 0.000
_reflns_number_gt 3576
_reflns_number_total 4043
_reflns_threshold_expression 'I > 2\s(I)'
_cod_data_source_file c8tc02587h2.cif
_cod_data_source_block LT
_cod_original_sg_symbol_H-M 'P 21/c'
_cod_database_code 7237395
_shelx_shelxl_version_number 2014/7
_shelx_space_group_comment
;
The symmetry employed for this shelxl refinement is uniquely defined
by the following loop, which should always be used as a source of
symmetry information in preference to the above space-group names.
They are only intended as comments.
;

loop_
_space_group_symop_operation_xyz
'x, y, z'
'-x, y+1/2, -z+1/2'
'-x, -y, -z'
'x, -y-1/2, z-1/2'

loop_
_atom_site_label
_atom_site_type_symbol
_atom_site_fract_x
_atom_site_fract_y
_atom_site_fract_z
_atom_site_U_iso_or_equiv
_atom_site_adp_type
_atom_site_occupancy
_atom_site_site_symmetry_order
_atom_site_calc_flag
_atom_site_refinement_flags_posn
_atom_site_refinement_flags_adp
Re1 Re 0.75845(4) 0.26285(4) 0.48275(3) 0.02804(16) Uani 1 1 d . .
Re2 Re 0.99856(4) 0.52635(4) 0.25267(3) 0.02635(16) Uani 1 1 d . .
Re3 Re 0.48859(4) 0.03291(4) 0.24323(3) 0.03179(17) Uani 1 1 d . .
O2 O 0.6719(8) 0.3549(8) 0.5509(5) 0.038(2) Uani 1 1 d . .
O3 O 1.0699(8) 0.5625(8) 0.3509(6) 0.042(2) Uani 1 1 d . .
O4 O 0.8646(8) 0.3446(7) 0.4216(6) 0.043(2) Uani 1 1 d . .
O5 O 1.0685(8) 0.6109(7) 0.1712(6) 0.043(2) Uani 1 1 d . .
O6 O 0.8372(8) 0.5583(8) 0.2562(6) 0.045(2) Uani 1 1 d . .
O7 O 0.6535(8) 0.1907(8) 0.4128(6) 0.045(2) Uani 1 1 d . .
O9 O 0.4048(8) -0.0333(8) 0.1591(6) 0.046(2) Uani 1 1 d . .
O10 O 0.4370(9) -0.0266(9) 0.3398(6) 0.055(3) Uani 1 1 d . .
O11 O 0.8397(9) 0.1620(8) 0.5472(6) 0.050(2) Uani 1 1 d . .
O12 O 0.4623(9) 0.1840(8) 0.2407(6) 0.053(3) Uani 1 1 d . .
O13 O 0.6499(8) 0.0044(9) 0.2289(6) 0.045(2) Uani 1 1 d . .
O14 O 1.0202(8) 0.3767(8) 0.2318(6) 0.044(2) Uani 1 1 d . .
N1 N 0.7498(8) 0.2747(9) 0.2313(6) 0.035(2) Uani 1 1 d . .
N2 N 0.2528(9) 0.1233(9) 0.9366(6) 0.035(2) Uani 1 1 d . .
H2C H 0.2519 0.0491 0.9023 0.042 Uiso 1 1 calc R U
N3 N 0.2536(8) 0.3115(8) 1.0222(5) 0.0226(18) Uani 1 1 d . .
C7 C 0.2571(14) 0.4238(10) 1.0741(9) 0.048(3) Uani 1 1 d . .
H7A H 0.3132 0.4799 1.0458 0.072 Uiso 1 1 calc R U
H7B H 0.2884 0.4074 1.1326 0.072 Uiso 1 1 calc R U
H7C H 0.1719 0.4566 1.0775 0.072 Uiso 1 1 calc R U
C4 C 0.2139(17) 0.2235(13) 0.8773(10) 0.063(5) Uani 1 1 d . .
H4A H 0.1299 0.2082 0.8515 0.076 Uiso 1 1 calc R U
H4B H 0.2759 0.2334 0.8301 0.076 Uiso 1 1 calc R U
C3 C 0.1699(17) 0.2234(13) 1.0627(12) 0.071(5) Uani 1 1 d . .
H3A H 0.0845 0.2571 1.0697 0.085 Uiso 1 1 calc R U
H3B H 0.2027 0.2041 1.1211 0.085 Uiso 1 1 calc R U
C6 C 0.1604(14) 0.1121(12) 1.0095(10) 0.055(4) Uani 1 1 d . .
H6A H 0.1812 0.0434 1.0457 0.065 Uiso 1 1 calc R U
H6B H 0.0737 0.1025 0.9866 0.065 Uiso 1 1 calc R U
C5 C 0.3835(12) 0.1425(14) 0.9712(11) 0.065(5) Uani 1 1 d . .
H5A H 0.4454 0.1442 0.9234 0.078 Uiso 1 1 calc R U
H5B H 0.4072 0.0793 1.0118 0.078 Uiso 1 1 calc R U
C2 C 0.3806(16) 0.2617(14) 1.0186(12) 0.070(5) Uani 1 1 d . .
H2A H 0.4130 0.2513 1.0783 0.084 Uiso 1 1 calc R U
H2B H 0.4373 0.3169 0.9885 0.084 Uiso 1 1 calc R U
C1 C 0.2099(17) 0.3347(12) 0.9354(9) 0.061(4) Uani 1 1 d . .
H1A H 0.2632 0.3962 0.9093 0.073 Uiso 1 1 calc R U
H1B H 0.1222 0.3644 0.9377 0.073 Uiso 1 1 calc R U

loop_
_atom_site_aniso_label
_atom_site_aniso_U_11
_atom_site_aniso_U_22
_atom_site_aniso_U_33
_atom_site_aniso_U_23
_atom_site_aniso_U_13
_atom_site_aniso_U_12
Re1 0.0309(3) 0.0247(2) 0.0284(3) -0.00283(17) -0.00325(19) 0.00031(18)
Re2 0.0232(3) 0.0286(3) 0.0272(3) 0.00456(16) -0.00029(19) -0.00006(15)
Re3 0.0277(3) 0.0340(3) 0.0337(3) -0.00381(18) 0.0039(2) -0.00159(17)
O2 0.043(5) 0.044(5) 0.028(5) -0.008(4) 0.002(4) 0.007(4)
O3 0.032(5) 0.049(5) 0.046(6) -0.003(4) -0.005(4) 0.000(4)
O4 0.044(5) 0.036(5) 0.049(6) 0.001(4) 0.006(4) -0.001(4)
O5 0.049(5) 0.035(5) 0.044(5) 0.007(4) 0.003(4) 0.007(4)
O6 0.029(4) 0.064(6) 0.044(6) 0.013(5) 0.002(4) 0.005(4)
O7 0.039(5) 0.039(5) 0.059(6) -0.011(4) -0.008(4) 0.004(4)
O9 0.034(5) 0.054(6) 0.050(6) -0.018(4) -0.006(4) 0.000(4)
O10 0.052(6) 0.060(6) 0.053(6) 0.010(5) 0.002(5) 0.000(5)
O11 0.062(6) 0.044(5) 0.045(6) 0.004(4) -0.015(5) 0.005(5)
O12 0.064(6) 0.033(5) 0.063(7) -0.001(4) -0.003(5) -0.007(5)
O13 0.032(5) 0.061(6) 0.040(5) 0.009(5) 0.000(4) -0.001(4)
O14 0.052(5) 0.032(4) 0.048(5) 0.007(4) -0.001(4) -0.001(4)
N1 0.031(6) 0.041(6) 0.033(6) 0.006(4) -0.001(4) 0.000(4)
N2 0.028(5) 0.043(6) 0.033(6) 0.003(4) 0.000(4) 0.004(4)
N3 0.020(4) 0.030(5) 0.017(4) -0.005(4) -0.003(3) -0.006(4)
C7 0.071(10) 0.026(6) 0.047(8) -0.017(6) 0.005(7) -0.010(6)
C4 0.097(13) 0.049(9) 0.043(9) 0.009(7) -0.027(9) 0.006(8)
C3 0.088(13) 0.039(8) 0.087(13) -0.018(8) 0.041(11) -0.010(8)
C6 0.060(9) 0.037(7) 0.067(10) -0.002(7) 0.031(7) -0.019(6)
C5 0.025(7) 0.073(11) 0.097(13) -0.046(10) -0.013(7) 0.006(7)
C2 0.072(12) 0.055(10) 0.082(13) -0.039(9) -0.008(10) 0.008(8)
C1 0.097(13) 0.038(8) 0.048(9) -0.005(7) -0.019(9) 0.012(8)

loop_
_atom_type_symbol
_atom_type_description
_atom_type_scat_dispersion_real
_atom_type_scat_dispersion_imag
_atom_type_scat_source
C C 0.0033 0.0016 'International Tables Vol C Tables 4.2.6.8 and 6.1.1.4'
H H 0.0000 0.0000 'International Tables Vol C Tables 4.2.6.8 and 6.1.1.4'
N N 0.0061 0.0033 'International Tables Vol C Tables 4.2.6.8 and 6.1.1.4'
O O 0.0106 0.0060 'International Tables Vol C Tables 4.2.6.8 and 6.1.1.4'
Re Re -1.0185 7.2310 'International Tables Vol C Tables 4.2.6.8 and 6.1.1.4'

loop_
_geom_angle_atom_site_label_1
_geom_angle_atom_site_label_2
_geom_angle_atom_site_label_3
_geom_angle
O4 Re1 O11 110.2(4)
O4 Re1 O2 110.0(4)
O11 Re1 O2 108.2(4)
O4 Re1 O7 109.1(4)
O11 Re1 O7 110.5(4)
O2 Re1 O7 108.7(4)
O3 Re2 O6 110.1(4)
O3 Re2 O5 108.1(4)
O6 Re2 O5 108.8(4)
O3 Re2 O14 109.6(4)
O6 Re2 O14 109.7(4)
O5 Re2 O14 110.5(4)
O10 Re3 O9 108.0(5)
O10 Re3 O12 110.9(5)
O9 Re3 O12 109.4(4)
O10 Re3 O13 110.3(4)
O9 Re3 O13 108.6(4)
O12 Re3 O13 109.6(5)
C6 N2 C5 110.4(11)
C6 N2 C4 109.8(11)
C5 N2 C4 110.5(12)
C1 N3 C2 109.2(12)
C1 N3 C3 109.1(12)
C2 N3 C3 107.6(12)
C1 N3 C7 110.1(10)
C2 N3 C7 109.3(9)
C3 N3 C7 111.5(10)
N2 C4 C1 106.1(12)
N3 C3 C6 112.4(12)
N2 C6 C3 107.0(11)
N2 C5 C2 106.2(11)
N3 C2 C5 112.4(12)
N3 C1 C4 112.1(11)

loop_
_geom_bond_atom_site_label_1
_geom_bond_atom_site_label_2
_geom_bond_distance
Re1 O4 1.709(8)
Re1 O11 1.715(8)
Re1 O2 1.717(8)
Re1 O7 1.719(8)
Re2 O3 1.708(8)
Re2 O6 1.715(8)
Re2 O5 1.720(8)
Re2 O14 1.724(9)
Re3 O10 1.696(9)
Re3 O9 1.710(8)
Re3 O12 1.718(9)
Re3 O13 1.719(8)
N2 C6 1.471(15)
N2 C5 1.469(14)
N2 C4 1.493(16)
N3 C1 1.413(15)
N3 C2 1.434(17)
N3 C3 1.454(17)
N3 C7 1.485(13)
C4 C1 1.528(19)
C3 C6 1.489(18)
C5 C2 1.518(18)

loop_
_geom_hbond_atom_site_label_D
_geom_hbond_atom_site_label_H
_geom_hbond_atom_site_label_A
_geom_hbond_distance_DH
_geom_hbond_distance_HA
_geom_hbond_distance_DA
_geom_hbond_angle_DHA
_geom_hbond_site_symmetry_A
C1 H1B O5 0.97 2.59 3.361(17) 136.9 3_666
C1 H1A O10 0.97 2.55 3.51(2) 168.9 4_566
C2 H2B O7 0.97 2.53 3.30(2) 137.2 4_566
C2 H2A O12 0.97 2.62 3.57(2) 167.0 1_556
C5 H5B O9 0.97 2.56 3.47(2) 155.3 1_556
C5 H5A O9 0.97 2.35 3.203(17) 145.7 3_656
C6 H6B O4 0.97 2.45 3.378(17) 159.3 4_466
C6 H6A O4 0.97 2.33 3.189(15) 146.5 2_646
C3 H3B O6 0.97 2.51 3.31(2) 139.6 2_646
C4 H4B O12 0.97 2.54 3.47(2) 160.6 4_566
C4 H4A O14 0.97 2.34 3.184(17) 145.0 4_466
C7 H7C O5 0.96 2.48 3.229(15) 134.3 1_456
C7 H7B O13 0.96 2.45 3.260(15) 142.4 2_656
C7 H7A O7 0.96 2.47 3.143(14) 126.8 2_656
